data_4022561
loop_
_publ_author_name
'Bao-Qing Ma'
'Yuegang Zhang'
'Philip Coppens'

_publ_section_title
;
 Multiple Conformations of Benzil in Resorcinarene-Based
 Supramolecular Host Matrixes
;
_journal_name_full 'Journal of Organic Chemistry'
_journal_page_first 9467
_journal_page_last 9472
_journal_paper_doi 10.1021/jo035169k
_journal_volume 68
_journal_year 2003
_chemical_formula_sum 'C72 H68 N4 O11'
_chemical_formula_weight 1165.30
_chemical_name_systematic
; 
 ? 
;
_space_group_IT_number 2
_symmetry_cell_setting triclinic
_symmetry_space_group_name_Hall '-P 1'
_symmetry_space_group_name_H-M 'P -1'
_atom_sites_solution_hydrogens geom
_atom_sites_solution_primary direct
_atom_sites_solution_secondary difmap
_audit_creation_method SHELXL-97
_cell_angle_alpha 93.1920(10)
_cell_angle_beta 100.5270(10)
_cell_angle_gamma 103.1870(10)
_cell_formula_units_Z 2
_cell_length_a 13.4358(5)
_cell_length_b 13.7350(5)
_cell_length_c 16.6613(6)
_cell_measurement_temperature 90(1)
_cell_volume 2927.96(19)
_computing_cell_refinement SMART
_computing_data_collection SMART
_computing_data_reduction SAINT
_computing_molecular_graphics XP
_computing_publication_material XCIF
_computing_structure_refinement 'SHELXL-97 (Sheldrick, 1997)'
_computing_structure_solution 'SHELXS-97 (Sheldrick, 1990)'
_diffrn_ambient_temperature 90(1)
_diffrn_measured_fraction_theta_full 0.885
_diffrn_measured_fraction_theta_max 0.885
_diffrn_measurement_device_type 'SMART CCD 1000'
_diffrn_radiation_monochromator graphite
_diffrn_radiation_source 'fine-focus sealed tube'
_diffrn_radiation_type MoK\a
_diffrn_radiation_wavelength 0.71073
_diffrn_reflns_av_R_equivalents 0.0678
_diffrn_reflns_av_sigmaI/netI 0.0888
_diffrn_reflns_limit_h_max 17
_diffrn_reflns_limit_h_min -17
_diffrn_reflns_limit_k_max 19
_diffrn_reflns_limit_k_min -19
_diffrn_reflns_limit_l_max 23
_diffrn_reflns_limit_l_min -23
_diffrn_reflns_number 42043
_diffrn_reflns_theta_full 30.00
_diffrn_reflns_theta_max 30.00
_diffrn_reflns_theta_min 1.25
_exptl_absorpt_coefficient_mu 0.089
_exptl_crystal_colour yellow
_exptl_crystal_density_diffrn 1.322
_exptl_crystal_density_method 'not measured'
_exptl_crystal_description block
_exptl_crystal_F_000 1232
_exptl_crystal_size_max 0.25
_exptl_crystal_size_mid 0.15
_exptl_crystal_size_min 0.10
_refine_diff_density_max 0.885
_refine_diff_density_min -0.330
_refine_diff_density_rms 0.063
_refine_ls_extinction_coef 0.0101(5)
_refine_ls_extinction_expression Fc^*^=kFc[1+0.001xFc^2^\l^3^/sin(2\q)]^-1/4^
_refine_ls_extinction_method SHELXL
_refine_ls_goodness_of_fit_ref 0.904
_refine_ls_hydrogen_treatment mixed
_refine_ls_matrix_type full
_refine_ls_number_parameters 1057
_refine_ls_number_reflns 15129
_refine_ls_number_restraints 0
_refine_ls_restrained_S_all 0.904
_refine_ls_R_factor_all 0.0967
_refine_ls_R_factor_gt 0.0477
_refine_ls_shift/su_max 0.000
_refine_ls_shift/su_mean 0.000
_refine_ls_structure_factor_coef Fsqd
_refine_ls_weighting_details 'calc w=1/[\s^2^(Fo^2^)+(0.0568P)^2^+0.0000P] where P=(Fo^2^+2Fc^2^)/3'
_refine_ls_weighting_scheme calc
_refine_ls_wR_factor_gt 0.1090
_refine_ls_wR_factor_ref 0.1261
_reflns_number_gt 8602
_reflns_number_total 15129
_reflns_threshold_expression >2sigma(I)
_cod_data_source_file jo035169ksi20030821_121313.cif
_cod_data_source_block p-1
_cod_database_code 4022561

loop_
_symmetry_equiv_pos_as_xyz
'x, y, z'
'-x, -y, -z'

loop_
_atom_site_label
_atom_site_type_symbol
_atom_site_fract_x
_atom_site_fract_y
_atom_site_fract_z
_atom_site_U_iso_or_equiv
_atom_site_adp_type
_atom_site_occupancy
_atom_site_symmetry_multiplicity
_atom_site_calc_flag
C1 C -0.18595(13) 0.58213(12) 0.20174(10) 0.0160(3) Uani 1 1 d
C2 C -0.10371(13) 0.55489(12) 0.25225(10) 0.0163(3) Uani 1 1 d
C3 C -0.06295(14) 0.60169(13) 0.33080(11) 0.0183(4) Uani 1 1 d
C4 C -0.10227(13) 0.67817(12) 0.36113(10) 0.0160(3) Uani 1 1 d
C5 C -0.18543(13) 0.70750(12) 0.31369(10) 0.0156(3) Uani 1 1 d
C6 C -0.22457(13) 0.65838(12) 0.23504(10) 0.0156(3) Uani 1 1 d
C7 C -0.22808(13) 0.79052(13) 0.34845(10) 0.0163(3) Uani 1 1 d
C8 C -0.32993(15) 0.80164(15) 0.29563(12) 0.0211(4) Uani 1 1 d
C9 C -0.14919(13) 0.89161(12) 0.36532(10) 0.0155(3) Uani 1 1 d
C10 C -0.15157(13) 0.96096(13) 0.42933(10) 0.0162(3) Uani 1 1 d
C11 C -0.08147(13) 1.05376(13) 0.44511(10) 0.0170(4) Uani 1 1 d
C12 C -0.00556(13) 1.07843(12) 0.39856(10) 0.0163(3) Uani 1 1 d
C13 C 0.00066(13) 1.01144(12) 0.33440(10) 0.0157(3) Uani 1 1 d
C14 C -0.07270(13) 0.91927(13) 0.31962(10) 0.0160(3) Uani 1 1 d
C15 C 0.08507(13) 1.03950(12) 0.28440(10) 0.0160(3) Uani 1 1 d
C16 C 0.05245(16) 1.10524(14) 0.21797(11) 0.0209(4) Uani 1 1 d
C17 C 0.11546(13) 0.94793(12) 0.25048(10) 0.0158(3) Uani 1 1 d
C18 C 0.17682(13) 0.89995(13) 0.30365(10) 0.0169(4) Uani 1 1 d
C19 C 0.20539(14) 0.81530(13) 0.27514(11) 0.0185(4) Uani 1 1 d
C20 C 0.17369(13) 0.77807(12) 0.19293(10) 0.0167(4) Uani 1 1 d
C21 C 0.11321(13) 0.82414(12) 0.13733(10) 0.0154(3) Uani 1 1 d
C22 C 0.08532(13) 0.90814(12) 0.16882(10) 0.0158(3) Uani 1 1 d
C23 C 0.08439(14) 0.78524(12) 0.04686(10) 0.0163(3) Uani 1 1 d
C24 C 0.05397(16) 0.86344(14) -0.00847(11) 0.0215(4) Uani 1 1 d
C25 C 0.00014(13) 0.68725(12) 0.02715(10) 0.0157(3) Uani 1 1 d
C26 C -0.00968(13) 0.62567(13) -0.04525(10) 0.0160(3) Uani 1 1 d
C27 C -0.08582(13) 0.53663(12) -0.06515(10) 0.0165(4) Uani 1 1 d
C28 C -0.15439(13) 0.50713(12) -0.01303(10) 0.0160(3) Uani 1 1 d
C29 C -0.14834(13) 0.56603(12) 0.05945(10) 0.0159(3) Uani 1 1 d
C30 C -0.07005(13) 0.65493(12) 0.07735(10) 0.0162(3) Uani 1 1 d
C31 C -0.22669(13) 0.53406(13) 0.11429(10) 0.0171(4) Uani 1 1 d
C32 C -0.33218(15) 0.55340(15) 0.07591(12) 0.0230(4) Uani 1 1 d
C33 C 0.54040(15) 0.11817(14) 0.56552(12) 0.0260(4) Uani 1 1 d
C34 C 0.46256(15) 0.15916(15) 0.52459(13) 0.0289(4) Uani 1 1 d
C35 C 0.46919(15) 0.19112(14) 0.44755(12) 0.0260(4) Uani 1 1 d
C36 C 0.55148(16) 0.17437(15) 0.41414(13) 0.0295(4) Uani 1 1 d
C37 C 0.62537(15) 0.13358(16) 0.45888(12) 0.0281(4) Uani 1 1 d
C38 C 0.39577(16) 0.24294(15) 0.40005(13) 0.0319(5) Uani 1 1 d
C39 C 0.33101(16) 0.28382(16) 0.43226(13) 0.0318(5) Uani 1 1 d
C40 C 0.25682(15) 0.33609(14) 0.38789(13) 0.0281(4) Uani 1 1 d
C41 C 0.19838(15) 0.37888(15) 0.43304(13) 0.0283(4) Uani 1 1 d
C42 C 0.12285(15) 0.42163(15) 0.39349(12) 0.0266(4) Uani 1 1 d
C43 C 0.15981(16) 0.38747(15) 0.26861(13) 0.0275(4) Uani 1 1 d
C44 C 0.23710(16) 0.34179(15) 0.30367(13) 0.0292(5) Uani 1 1 d
C45 C 0.81434(15) 0.34537(14) 0.51833(12) 0.0255(4) Uani 1 1 d
C46 C 0.73610(15) 0.38495(14) 0.47750(12) 0.0246(4) Uani 1 1 d
C47 C 0.72465(14) 0.39061(13) 0.39321(11) 0.0214(4) Uani 1 1 d
C48 C 0.79298(15) 0.35277(14) 0.35429(12) 0.0231(4) Uani 1 1 d
C49 C 0.86912(15) 0.31381(14) 0.39988(11) 0.0235(4) Uani 1 1 d
C50 C 0.64462(15) 0.43287(14) 0.34580(12) 0.0244(4) Uani 1 1 d
C51 C 0.58316(15) 0.48067(14) 0.37862(12) 0.0242(4) Uani 1 1 d
C52 C 0.50167(14) 0.52342(13) 0.33420(11) 0.0218(4) Uani 1 1 d
C53 C 0.45922(15) 0.58801(14) 0.37768(12) 0.0252(4) Uani 1 1 d
C54 C 0.38315(15) 0.63009(14) 0.33655(12) 0.0246(4) Uani 1 1 d
C55 C 0.38524(16) 0.54836(15) 0.21424(12) 0.0268(4) Uani 1 1 d
C56 C 0.46216(15) 0.50345(14) 0.25020(12) 0.0252(4) Uani 1 1 d
C57 C 0.72750(16) -0.19152(16) -0.03530(13) 0.0315(5) Uani 1 1 d
C58 C 0.77903(16) -0.16073(16) 0.04428(14) 0.0330(5) Uani 1 1 d
C59 C 0.76026(16) -0.07935(16) 0.08716(14) 0.0315(5) Uani 1 1 d
C60 C 0.68930(17) -0.02840(16) 0.04958(14) 0.0335(5) Uani 1 1 d
C61 C 0.63831(16) -0.05886(15) -0.03060(13) 0.0315(5) Uani 1 1 d
C62 C 0.65635(15) -0.14085(15) -0.07354(12) 0.0276(4) Uani 1 1 d
C63 C 0.59643(16) -0.17554(15) -0.15736(13) 0.0305(5) Uani 1 1 d
C64 C 0.52759(16) -0.11051(15) -0.20048(12) 0.0301(5) Uani 1 1 d
C65 C 0.41469(16) -0.13670(14) -0.19865(12) 0.0273(4) Uani 1 1 d
C66 C 0.34739(17) -0.08881(15) -0.24588(12) 0.0299(5) Uani 1 1 d
C67 C 0.24271(17) -0.11206(16) -0.24389(12) 0.0308(5) Uani 1 1 d
C68 C 0.20443(16) -0.18216(15) -0.19298(12) 0.0289(4) Uani 1 1 d
C69 C 0.27102(16) -0.22909(15) -0.14446(13) 0.0280(4) Uani 1 1 d
C70 C 0.37621(16) -0.20782(15) -0.14769(12) 0.0276(4) Uani 1 1 d
C71 C -0.4438(2) 0.1750(2) -0.1019(2) 0.0547(7) Uani 1 1 d
C72 C -0.49272(18) 0.25951(17) -0.08523(14) 0.0383(5) Uani 1 1 d
N1 N 0.62231(12) 0.10710(11) 0.53416(9) 0.0236(3) Uani 1 1 d
N2 N 0.10155(12) 0.42628(11) 0.31291(10) 0.0246(3) Uani 1 1 d
N3 N 0.88206(12) 0.31132(12) 0.48134(9) 0.0242(3) Uani 1 1 d
N4 N 0.34525(12) 0.61166(12) 0.25593(9) 0.0247(3) Uani 1 1 d
O1 O -0.06486(10) 0.47907(9) 0.22202(7) 0.0208(3) Uani 1 1 d
O2 O -0.06153(10) 0.72573(9) 0.43857(7) 0.0203(3) Uani 1 1 d
O3 O -0.22590(10) 0.93320(9) 0.47611(8) 0.0203(3) Uani 1 1 d
O4 O 0.06567(10) 1.16952(9) 0.41336(8) 0.0212(3) Uani 1 1 d
O5 O 0.20827(10) 0.93855(9) 0.38436(7) 0.0230(3) Uani 1 1 d
O6 O 0.20170(10) 0.69421(9) 0.16377(7) 0.0204(3) Uani 1 1 d
O7 O 0.05969(9) 0.65613(9) -0.09532(7) 0.0193(3) Uani 1 1 d
O8 O -0.22850(9) 0.41689(9) -0.03135(7) 0.0190(3) Uani 1 1 d
O9 O 0.59921(12) -0.25235(12) -0.19640(9) 0.0419(4) Uani 1 1 d
O10 O 0.56793(12) -0.04408(12) -0.23766(9) 0.0419(4) Uani 1 1 d
O11 O -0.43840(12) 0.32222(11) -0.01192(9) 0.0418(4) Uani 1 1 d
H11A H -0.0813(14) 1.0989(13) 0.4914(11) 0.018(5) Uiso 1 1 d
H30A H -0.0637(13) 0.6983(13) 0.1271(11) 0.013(4) Uiso 1 1 d
H3A H -0.0078(13) 0.5819(12) 0.3662(10) 0.012(4) Uiso 1 1 d
H6A H -0.2859(14) 0.6767(14) 0.1987(11) 0.022(5) Uiso 1 1 d
H22A H 0.0446(14) 0.9425(13) 0.1307(11) 0.017(5) Uiso 1 1 d
H31A H -0.2379(13) 0.4588(14) 0.1157(10) 0.015(4) Uiso 1 1 d
H14A H -0.0699(13) 0.8714(13) 0.2750(11) 0.012(4) Uiso 1 1 d
H27A H -0.0889(13) 0.4925(13) -0.1140(11) 0.018(5) Uiso 1 1 d
H51A H 0.5929(15) 0.4913(15) 0.4403(13) 0.031(6) Uiso 1 1 d
H24C H -0.0115(15) 0.8802(14) -0.0002(11) 0.022(5) Uiso 1 1 d
H32C H -0.3882(15) 0.5299(14) 0.1095(12) 0.024(5) Uiso 1 1 d
H8C H -0.3537(15) 0.8556(15) 0.3222(12) 0.026(5) Uiso 1 1 d
H23A H 0.1485(14) 0.7725(13) 0.0347(10) 0.013(4) Uiso 1 1 d
H7A H -0.2425(14) 0.7714(14) 0.4002(12) 0.022(5) Uiso 1 1 d
H45A H 0.8229(16) 0.3422(16) 0.5751(14) 0.037(6) Uiso 1 1 d
H3 H -0.2071(16) 0.9712(16) 0.5223(13) 0.033(6) Uiso 1 1 d
H56A H 0.4892(15) 0.4577(15) 0.2168(12) 0.027(5) Uiso 1 1 d
H8B H -0.3223(15) 0.8219(14) 0.2424(13) 0.026(5) Uiso 1 1 d
H16C H -0.0134(15) 1.0703(14) 0.1799(12) 0.023(5) Uiso 1 1 d
H15A H 0.1477(14) 1.0794(13) 0.3237(11) 0.016(5) Uiso 1 1 d
H42A H 0.0815(15) 0.4497(14) 0.4267(12) 0.025(5) Uiso 1 1 d
H48A H 0.7861(14) 0.3547(14) 0.2974(12) 0.023(5) Uiso 1 1 d
H19A H 0.2494(15) 0.7825(14) 0.3131(12) 0.025(5) Uiso 1 1 d
H24B H 0.0417(13) 0.8358(13) -0.0622(11) 0.015(5) Uiso 1 1 d
H38A H 0.397(2) 0.256(2) 0.3350(17) 0.076(9) Uiso 1 1 d
H70A H 0.4271(18) -0.2503(18) -0.1103(15) 0.057(7) Uiso 1 1 d
H16B H 0.0424(14) 1.1677(15) 0.2436(12) 0.025(5) Uiso 1 1 d
H46A H 0.6892(15) 0.4050(14) 0.5064(12) 0.023(5) Uiso 1 1 d
H55A H 0.3581(15) 0.5377(14) 0.1569(13) 0.025(5) Uiso 1 1 d
H7 H 0.0534(16) 0.6039(16) -0.1290(13) 0.034(6) Uiso 1 1 d
H8A H -0.3862(14) 0.7381(14) 0.2876(11) 0.020(5) Uiso 1 1 d
H68A H 0.1274(17) -0.1994(16) -0.1918(13) 0.037(6) Uiso 1 1 d
H50A H 0.6370(15) 0.4245(14) 0.2865(13) 0.030(5) Uiso 1 1 d
H37A H 0.6845(16) 0.1244(14) 0.4376(12) 0.028(5) Uiso 1 1 d
H53A H 0.4827(15) 0.6032(15) 0.4357(13) 0.029(5) Uiso 1 1 d
H24A H 0.1084(16) 0.9280(16) 0.0000(12) 0.031(6) Uiso 1 1 d
H66A H 0.3809(16) -0.0330(16) -0.2821(13) 0.041(6) Uiso 1 1 d
H39A H 0.332(2) 0.276(2) 0.4994(18) 0.084(10) Uiso 1 1 d
H16A H 0.1108(15) 1.1258(15) 0.1848(12) 0.029(5) Uiso 1 1 d
H32B H -0.3241(15) 0.6255(16) 0.0716(12) 0.031(6) Uiso 1 1 d
H57A H 0.7327(16) -0.2526(16) -0.0716(13) 0.034(6) Uiso 1 1 d
H2 H 0.001(2) 0.7122(19) 0.4580(16) 0.061(8) Uiso 1 1 d
H44A H 0.2750(18) 0.3181(17) 0.2675(14) 0.046(7) Uiso 1 1 d
H54A H 0.3532(15) 0.6752(15) 0.3659(12) 0.027(5) Uiso 1 1 d
H49A H 0.9170(16) 0.2906(15) 0.3741(13) 0.032(6) Uiso 1 1 d
H5 H 0.270(2) 0.9209(19) 0.4078(16) 0.062(8) Uiso 1 1 d
H1 H -0.0113(18) 0.4665(18) 0.2560(15) 0.046(7) Uiso 1 1 d
H36A H 0.5591(15) 0.1937(15) 0.3605(13) 0.033(6) Uiso 1 1 d
H34A H 0.4063(17) 0.1638(16) 0.5498(14) 0.041(6) Uiso 1 1 d
H32A H -0.3585(16) 0.5182(15) 0.0227(13) 0.031(6) Uiso 1 1 d
H33A H 0.5401(16) 0.0920(16) 0.6199(14) 0.039(6) Uiso 1 1 d
H69A H 0.2510(16) -0.2767(16) -0.1057(13) 0.033(6) Uiso 1 1 d
H61A H 0.5868(16) -0.0207(16) -0.0581(13) 0.036(6) Uiso 1 1 d
H8 H -0.2121(19) 0.3781(19) -0.0727(16) 0.056(8) Uiso 1 1 d
H6 H 0.252(2) 0.6772(19) 0.2003(16) 0.065(9) Uiso 1 1 d
H67A H 0.1973(19) -0.0801(18) -0.2741(15) 0.053(7) Uiso 1 1 d
H59A H 0.7989(18) -0.0558(17) 0.1452(15) 0.048(7) Uiso 1 1 d
H72B H -0.4997(18) 0.3080(18) -0.1402(15) 0.057(7) Uiso 1 1 d
H58A H 0.8342(18) -0.1971(17) 0.0705(14) 0.045(6) Uiso 1 1 d
H43A H 0.1451(16) 0.3900(16) 0.2113(14) 0.039(6) Uiso 1 1 d
H4 H 0.0727(18) 1.1988(18) 0.4618(15) 0.046(7) Uiso 1 1 d
H41A H 0.2128(16) 0.3772(15) 0.4929(13) 0.034(6) Uiso 1 1 d
H72A H -0.574(2) 0.224(2) -0.0757(16) 0.068(8) Uiso 1 1 d
H71A H -0.481(2) 0.122(2) -0.1641(18) 0.078(9) Uiso 1 1 d
H11 H -0.342(4) 0.360(4) -0.023(3) 0.21(2) Uiso 1 1 d
H60A H 0.6773(17) 0.0291(18) 0.0827(14) 0.046(7) Uiso 1 1 d
H71C H -0.433(3) 0.131(3) -0.049(2) 0.115(13) Uiso 1 1 d
H71B H -0.370(3) 0.200(3) -0.115(2) 0.107(12) Uiso 1 1 d

loop_
_atom_site_aniso_label
_atom_site_aniso_U_11
_atom_site_aniso_U_22
_atom_site_aniso_U_33
_atom_site_aniso_U_23
_atom_site_aniso_U_13
_atom_site_aniso_U_12
C1 0.0205(9) 0.0150(8) 0.0134(8) -0.0001(6) 0.0052(7) 0.0049(7)
C2 0.0226(9) 0.0140(8) 0.0153(8) -0.0004(6) 0.0071(7) 0.0084(7)
C3 0.0220(9) 0.0186(9) 0.0157(9) 0.0018(7) 0.0023(7) 0.0093(7)
C4 0.0219(9) 0.0162(8) 0.0101(8) -0.0007(6) 0.0037(7) 0.0054(7)
C5 0.0194(9) 0.0146(8) 0.0147(8) 0.0014(6) 0.0060(7) 0.0061(7)
C6 0.0189(9) 0.0147(8) 0.0143(8) 0.0008(6) 0.0036(7) 0.0063(7)
C7 0.0211(9) 0.0175(8) 0.0129(8) -0.0004(7) 0.0050(7) 0.0089(7)
C8 0.0224(10) 0.0218(10) 0.0205(10) -0.0027(8) 0.0037(8) 0.0096(8)
C9 0.0210(9) 0.0152(8) 0.0120(8) 0.0001(6) 0.0009(7) 0.0099(7)
C10 0.0185(8) 0.0214(9) 0.0118(8) 0.0020(7) 0.0034(7) 0.0108(7)
C11 0.0245(9) 0.0166(9) 0.0122(8) -0.0018(7) 0.0026(7) 0.0112(7)
C12 0.0198(9) 0.0136(8) 0.0151(8) -0.0001(6) -0.0007(7) 0.0071(7)
C13 0.0199(9) 0.0169(8) 0.0120(8) 0.0001(6) 0.0018(7) 0.0092(7)
C14 0.0220(9) 0.0165(8) 0.0114(8) -0.0012(6) 0.0018(7) 0.0106(7)
C15 0.0188(9) 0.0158(8) 0.0140(8) -0.0003(7) 0.0017(7) 0.0069(7)
C16 0.0295(10) 0.0162(9) 0.0198(9) 0.0017(7) 0.0064(8) 0.0103(8)
C17 0.0178(8) 0.0149(8) 0.0157(8) -0.0003(6) 0.0043(7) 0.0060(7)
C18 0.0199(9) 0.0193(9) 0.0112(8) -0.0031(6) 0.0018(7) 0.0064(7)
C19 0.0219(9) 0.0207(9) 0.0149(9) 0.0011(7) 0.0014(7) 0.0112(7)
C20 0.0196(9) 0.0163(8) 0.0164(8) -0.0014(7) 0.0055(7) 0.0079(7)
C21 0.0174(8) 0.0172(8) 0.0121(8) -0.0001(6) 0.0035(7) 0.0052(7)
C22 0.0190(9) 0.0163(8) 0.0135(8) 0.0016(7) 0.0032(7) 0.0071(7)
C23 0.0203(9) 0.0174(8) 0.0130(8) 0.0000(6) 0.0045(7) 0.0080(7)
C24 0.0326(11) 0.0201(10) 0.0132(9) 0.0013(7) 0.0041(8) 0.0097(8)
C25 0.0208(9) 0.0158(8) 0.0123(8) 0.0008(6) 0.0015(7) 0.0095(7)
C26 0.0200(9) 0.0195(9) 0.0119(8) 0.0024(6) 0.0036(7) 0.0110(7)
C27 0.0235(9) 0.0173(8) 0.0107(8) -0.0024(7) 0.0017(7) 0.0114(7)
C28 0.0192(9) 0.0152(8) 0.0136(8) -0.0003(6) -0.0005(7) 0.0078(7)
C29 0.0194(9) 0.0178(8) 0.0130(8) 0.0010(6) 0.0019(7) 0.0105(7)
C30 0.0228(9) 0.0164(8) 0.0113(8) -0.0004(7) 0.0019(7) 0.0104(7)
C31 0.0210(9) 0.0160(9) 0.0149(8) -0.0012(7) 0.0042(7) 0.0060(7)
C32 0.0234(10) 0.0271(11) 0.0177(10) -0.0063(8) 0.0018(8) 0.0084(8)
C33 0.0306(11) 0.0263(10) 0.0195(10) 0.0002(8) 0.0024(8) 0.0066(8)
C34 0.0228(10) 0.0328(11) 0.0312(11) -0.0048(9) 0.0053(9) 0.0090(9)
C35 0.0256(10) 0.0185(9) 0.0295(11) -0.0017(8) -0.0071(8) 0.0072(8)
C36 0.0323(11) 0.0322(11) 0.0234(11) 0.0069(9) 0.0018(9) 0.0088(9)
C37 0.0243(10) 0.0374(12) 0.0239(10) 0.0000(8) 0.0041(8) 0.0111(9)
C38 0.0306(11) 0.0301(11) 0.0320(12) -0.0007(9) 0.0008(9) 0.0068(9)
C39 0.0300(11) 0.0330(11) 0.0321(12) 0.0041(9) 0.0031(9) 0.0092(9)
C40 0.0235(10) 0.0170(9) 0.0389(12) 0.0048(8) -0.0044(9) 0.0035(8)
C41 0.0278(10) 0.0271(11) 0.0278(11) 0.0067(8) 0.0020(9) 0.0037(8)
C42 0.0233(10) 0.0283(10) 0.0271(11) -0.0003(8) 0.0041(8) 0.0056(8)
C43 0.0332(11) 0.0264(10) 0.0252(11) 0.0025(8) 0.0055(9) 0.0123(9)
C44 0.0269(10) 0.0241(10) 0.0390(12) -0.0038(9) 0.0080(9) 0.0114(8)
C45 0.0311(11) 0.0286(10) 0.0191(10) 0.0005(8) 0.0037(8) 0.0132(9)
C46 0.0272(10) 0.0293(10) 0.0217(10) 0.0014(8) 0.0062(8) 0.0146(8)
C47 0.0239(9) 0.0210(9) 0.0207(9) 0.0020(7) 0.0035(7) 0.0094(8)
C48 0.0270(10) 0.0242(10) 0.0193(10) 0.0007(8) 0.0036(8) 0.0099(8)
C49 0.0238(10) 0.0256(10) 0.0223(10) -0.0026(8) 0.0046(8) 0.0096(8)
C50 0.0290(10) 0.0274(10) 0.0192(10) 0.0062(8) 0.0045(8) 0.0109(8)
C51 0.0279(10) 0.0270(10) 0.0193(10) 0.0031(8) 0.0023(8) 0.0114(8)
C52 0.0233(9) 0.0211(9) 0.0226(10) 0.0044(7) 0.0042(8) 0.0085(8)
C53 0.0292(10) 0.0289(10) 0.0196(10) 0.0027(8) 0.0039(8) 0.0124(8)
C54 0.0273(10) 0.0255(10) 0.0238(10) 0.0017(8) 0.0047(8) 0.0128(8)
C55 0.0315(11) 0.0300(11) 0.0211(10) 0.0018(8) 0.0022(8) 0.0148(9)
C56 0.0310(10) 0.0257(10) 0.0225(10) 0.0023(8) 0.0049(8) 0.0143(8)
C57 0.0323(11) 0.0323(11) 0.0363(12) 0.0049(9) 0.0112(9) 0.0175(9)
C58 0.0289(11) 0.0343(12) 0.0390(13) 0.0087(10) 0.0060(9) 0.0135(9)
C59 0.0281(11) 0.0307(11) 0.0339(12) 0.0048(9) 0.0037(9) 0.0051(9)
C60 0.0353(12) 0.0264(11) 0.0371(12) -0.0034(9) 0.0015(10) 0.0100(9)
C61 0.0325(11) 0.0281(11) 0.0353(12) 0.0024(9) 0.0044(9) 0.0125(9)
C62 0.0272(10) 0.0285(10) 0.0302(11) 0.0026(8) 0.0101(8) 0.0098(8)
C63 0.0311(11) 0.0343(12) 0.0299(11) 0.0010(9) 0.0115(9) 0.0118(9)
C64 0.0365(11) 0.0314(11) 0.0241(10) 0.0005(9) 0.0080(9) 0.0105(9)
C65 0.0335(11) 0.0272(10) 0.0223(10) -0.0008(8) 0.0053(8) 0.0109(9)
C66 0.0395(12) 0.0290(11) 0.0240(10) -0.0010(8) 0.0074(9) 0.0145(9)
C67 0.0369(12) 0.0325(11) 0.0242(11) -0.0006(9) 0.0009(9) 0.0157(10)
C68 0.0312(11) 0.0316(11) 0.0246(10) -0.0050(8) 0.0038(9) 0.0123(9)
C69 0.0327(11) 0.0246(10) 0.0282(11) -0.0015(8) 0.0074(9) 0.0097(9)
C70 0.0336(11) 0.0260(10) 0.0249(10) -0.0012(8) 0.0055(9) 0.0117(9)
C71 0.0515(17) 0.0422(15) 0.074(2) -0.0092(14) 0.0259(15) 0.0123(13)
C72 0.0378(13) 0.0344(12) 0.0402(13) 0.0020(10) 0.0051(10) 0.0065(10)
N1 0.0268(8) 0.0232(8) 0.0208(8) -0.0020(6) 0.0000(7) 0.0109(7)
N2 0.0275(8) 0.0234(8) 0.0244(9) 0.0002(6) 0.0023(7) 0.0120(7)
N3 0.0258(8) 0.0260(8) 0.0213(8) -0.0022(6) 0.0001(7) 0.0120(7)
N4 0.0283(9) 0.0249(8) 0.0227(8) 0.0035(6) 0.0030(7) 0.0116(7)
O1 0.0288(7) 0.0221(7) 0.0150(6) -0.0033(5) 0.0021(5) 0.0167(6)
O2 0.0259(7) 0.0236(7) 0.0127(6) -0.0047(5) 0.0003(5) 0.0129(6)
O3 0.0249(7) 0.0214(7) 0.0156(6) -0.0042(5) 0.0077(5) 0.0065(5)
O4 0.0271(7) 0.0177(6) 0.0181(7) -0.0054(5) 0.0058(5) 0.0051(5)
O5 0.0296(7) 0.0293(7) 0.0119(6) -0.0063(5) -0.0035(5) 0.0188(6)
O6 0.0291(7) 0.0206(6) 0.0145(6) -0.0036(5) 0.0011(5) 0.0157(6)
O7 0.0255(7) 0.0197(7) 0.0142(6) -0.0022(5) 0.0076(5) 0.0064(5)
O8 0.0229(7) 0.0180(6) 0.0159(6) -0.0041(5) 0.0036(5) 0.0061(5)
O9 0.0536(10) 0.0440(9) 0.0351(9) -0.0061(7) 0.0147(7) 0.0237(8)
O10 0.0405(9) 0.0478(10) 0.0380(9) 0.0118(8) 0.0109(7) 0.0078(8)
O11 0.0433(9) 0.0407(9) 0.0394(9) -0.0020(7) 0.0093(7) 0.0069(7)

loop_
_atom_type_symbol
_atom_type_description
_atom_type_scat_dispersion_real
_atom_type_scat_dispersion_imag
_atom_type_scat_source
C C 0.0033 0.0016 'International Tables Vol C Tables 4.2.6.8 and 6.1.1.4'
H H 0.0000 0.0000 'International Tables Vol C Tables 4.2.6.8 and 6.1.1.4'
N N 0.0061 0.0033 'International Tables Vol C Tables 4.2.6.8 and 6.1.1.4'
O O 0.0106 0.0060 'International Tables Vol C Tables 4.2.6.8 and 6.1.1.4'

loop_
_geom_angle_atom_site_label_1
_geom_angle_atom_site_label_2
_geom_angle_atom_site_label_3
_geom_angle
C2 C1 C6 116.60(15)
C2 C1 C31 120.84(14)
C6 C1 C31 122.50(15)
O1 C2 C3 120.63(15)
O1 C2 C1 118.20(14)
C3 C2 C1 121.17(15)
C2 C3 C4 120.51(16)
O2 C4 C3 120.88(15)
O2 C4 C5 118.38(14)
C3 C4 C5 120.73(15)
C6 C5 C4 117.04(15)
C6 C5 C7 123.09(15)
C4 C5 C7 119.87(14)
C5 C6 C1 123.94(16)
C9 C7 C5 112.93(14)
C9 C7 C8 109.69(14)
C5 C7 C8 113.53(14)
C14 C9 C10 117.33(15)
C14 C9 C7 122.57(14)
C10 C9 C7 120.10(15)
O3 C10 C11 121.24(15)
O3 C10 C9 117.68(15)
C11 C10 C9 121.08(16)
C10 C11 C12 119.94(15)
O4 C12 C11 121.22(15)
O4 C12 C13 117.62(15)
C11 C12 C13 121.16(16)
C14 C13 C12 117.05(15)
C14 C13 C15 122.52(14)
C12 C13 C15 120.42(15)
C9 C14 C13 123.42(15)
C17 C15 C13 112.18(14)
C17 C15 C16 113.04(14)
C13 C15 C16 110.25(14)
C22 C17 C18 117.35(15)
C22 C17 C15 123.78(15)
C18 C17 C15 118.88(14)
O5 C18 C19 121.08(15)
O5 C18 C17 118.31(14)
C19 C18 C17 120.61(15)
C20 C19 C18 120.17(16)
O6 C20 C19 120.77(15)
O6 C20 C21 117.98(14)
C19 C20 C21 121.26(15)
C20 C21 C22 116.62(15)
C20 C21 C23 120.21(14)
C22 C21 C23 123.13(15)
C17 C22 C21 123.99(16)
C21 C23 C25 113.90(14)
C21 C23 C24 112.86(14)
C25 C23 C24 109.88(14)
C30 C25 C26 116.99(15)
C30 C25 C23 123.19(14)
C26 C25 C23 119.82(15)
O7 C26 C27 121.06(14)
O7 C26 C25 117.75(15)
C27 C26 C25 121.19(15)
C26 C27 C28 119.89(15)
O8 C28 C27 120.12(14)
O8 C28 C29 118.70(15)
C27 C28 C29 121.16(15)
C28 C29 C30 117.06(15)
C28 C29 C31 120.30(15)
C30 C29 C31 122.62(14)
C25 C30 C29 123.71(15)
C1 C31 C29 112.13(14)
C1 C31 C32 113.04(14)
C29 C31 C32 109.97(14)
N1 C33 C34 123.00(18)
C33 C34 C35 119.32(19)
C36 C35 C34 116.94(18)
C36 C35 C38 118.32(19)
C34 C35 C38 124.73(19)
C37 C36 C35 119.94(19)
N1 C37 C36 123.47(19)
C39 C38 C35 123.5(2)
C38 C39 C40 125.6(2)
C41 C40 C44 117.12(18)
C41 C40 C39 117.38(19)
C44 C40 C39 125.42(19)
C42 C41 C40 119.41(19)
N2 C42 C41 124.37(19)
N2 C43 C44 122.55(19)
C43 C44 C40 119.73(19)
N3 C45 C46 123.53(18)
C45 C46 C47 119.75(17)
C48 C47 C46 116.84(17)
C48 C47 C50 120.17(17)
C46 C47 C50 122.99(17)
C49 C48 C47 119.71(18)
N3 C49 C48 123.33(17)
C51 C50 C47 124.47(18)
C50 C51 C52 126.68(18)
C56 C52 C53 116.89(17)
C56 C52 C51 124.15(17)
C53 C52 C51 118.96(17)
C54 C53 C52 119.74(18)
N4 C54 C53 123.68(18)
N4 C55 C56 123.74(18)
C55 C56 C52 119.40(17)
C58 C57 C62 119.99(19)
C57 C58 C59 120.4(2)
C60 C59 C58 120.1(2)
C61 C60 C59 119.5(2)
C60 C61 C62 120.61(19)
C57 C62 C61 119.48(19)
C57 C62 C63 120.91(18)
C61 C62 C63 119.55(18)
O9 C63 C62 124.08(19)
O9 C63 C64 117.04(19)
C62 C63 C64 118.86(17)
O10 C64 C65 123.7(2)
O10 C64 C63 117.91(19)
C65 C64 C63 118.29(17)
C66 C65 C70 119.97(19)
C66 C65 C64 120.07(18)
C70 C65 C64 119.94(18)
C67 C66 C65 120.4(2)
C66 C67 C68 119.8(2)
C69 C68 C67 120.4(2)
C68 C69 C70 120.1(2)
C69 C70 C65 119.34(19)
O11 C72 C71 112.4(2)
C37 N1 C33 117.17(16)
C42 N2 C43 116.77(17)
C45 N3 C49 116.78(16)
C54 N4 C55 116.54(16)

loop_
_geom_bond_atom_site_label_1
_geom_bond_atom_site_label_2
_geom_bond_distance
C1 C2 1.397(2)
C1 C6 1.401(2)
C1 C31 1.515(2)
C2 O1 1.3770(19)
C2 C3 1.382(2)
C3 C4 1.389(2)
C4 O2 1.3697(19)
C4 C5 1.398(2)
C5 C6 1.392(2)
C5 C7 1.520(2)
C7 C9 1.519(2)
C7 C8 1.530(2)
C9 C14 1.386(2)
C9 C10 1.400(2)
C10 O3 1.376(2)
C10 C11 1.380(2)
C11 C12 1.385(2)
C12 O4 1.369(2)
C12 C13 1.398(2)
C13 C14 1.394(2)
C13 C15 1.520(2)
C15 C17 1.519(2)
C15 C16 1.532(2)
C17 C22 1.389(2)
C17 C18 1.395(2)
C18 O5 1.3706(19)
C18 C19 1.391(2)
C19 C20 1.389(2)
C20 O6 1.3809(19)
C20 C21 1.394(2)
C21 C22 1.396(2)
C21 C23 1.520(2)
C23 C25 1.523(2)
C23 C24 1.531(2)
C25 C30 1.387(2)
C25 C26 1.402(2)
C26 O7 1.373(2)
C26 C27 1.383(2)
C27 C28 1.389(2)
C28 O8 1.380(2)
C28 C29 1.394(2)
C29 C30 1.395(2)
C29 C31 1.524(2)
C31 C32 1.532(2)
C33 N1 1.336(2)
C33 C34 1.388(3)
C34 C35 1.391(3)
C35 C36 1.383(3)
C35 C38 1.485(3)
C36 C37 1.373(3)
C37 N1 1.330(2)
C38 C39 1.312(3)
C39 C40 1.474(3)
C40 C41 1.380(3)
C40 C44 1.390(3)
C41 C42 1.371(3)
C42 N2 1.329(2)
C43 N2 1.341(2)
C43 C44 1.389(3)
C45 N3 1.339(2)
C45 C46 1.380(3)
C46 C47 1.393(3)
C47 C48 1.390(2)
C47 C50 1.464(3)
C48 C49 1.386(3)
C49 N3 1.340(2)
C50 C51 1.336(3)
C51 C52 1.462(2)
C52 C56 1.391(3)
C52 C53 1.396(3)
C53 C54 1.381(3)
C54 N4 1.334(2)
C55 N4 1.345(2)
C55 C56 1.383(3)
C57 C58 1.373(3)
C57 C62 1.391(3)
C58 C59 1.389(3)
C59 C60 1.388(3)
C60 C61 1.379(3)
C61 C62 1.392(3)
C62 C63 1.472(3)
C63 O9 1.220(2)
C63 C64 1.541(3)
C64 O10 1.212(2)
C64 C65 1.483(3)
C65 C66 1.392(3)
C65 C70 1.402(3)
C66 C67 1.376(3)
C67 C68 1.391(3)
C68 C69 1.388(3)
C69 C70 1.388(3)
C71 C72 1.495(3)
C72 O11 1.427(3)

loop_
_geom_hbond_atom_site_label_D
_geom_hbond_atom_site_label_H
_geom_hbond_atom_site_label_A
_geom_hbond_distance_DH
_geom_hbond_distance_HA
_geom_hbond_distance_DA
_geom_hbond_angle_DHA
_geom_hbond_site_symmetry_A
O1 H1 N2 0.89(2) 1.85(2) 2.728(2) 171(2) .
O2 H2 N3 0.90(3) 1.81(3) 2.7044(19) 167(2) 2_666
O3 H3 O5 0.87(2) 1.94(2) 2.7778(17) 162(2) 2_576
O4 H4 O2 0.86(2) 1.95(2) 2.8019(17) 168(2) 2_576
O5 H5 N1 0.94(3) 1.72(3) 2.6523(19) 171(2) 2_666
O6 H6 N4 0.90(3) 1.85(3) 2.7336(19) 165(2) .
O7 H7 O1 0.86(2) 1.92(2) 2.7543(17) 161(2) 2_565
O8 H8 O6 0.94(3) 1.81(3) 2.7371(16) 170(2) 2_565
